data_3000625
loop_
_publ_author_name
'Kanzaki, M.'
'Xue, X.'

_publ_section_title
;
 Structural and spectroscopic characterization of keatite (SiO2)
;
_journal_name_full 'Journal of the Ceramic Society of Japan'
_journal_page_first 1
_journal_page_last 4
_journal_paper_doi 10.2109/jcersj2.25143
_journal_volume 134
_journal_year 2026
_chemical_formula_sum 'O2 Si'
_chemical_name_common keatite
_chemical_name_mineral keatite
_space_group_IT_number 92
_space_group_name_Hall 'P 4abw 2nw'
_space_group_name_H-M_alt 'P 41 21 2'
_cell_angle_alpha 90.000000
_cell_angle_beta 90.000000
_cell_angle_gamma 90.000000
_cell_formula_units_Z 12
_cell_length_a 7.46237(5)
_cell_length_b 7.46237(5)
_cell_length_c 8.59612(6)
_cell_volume 478.692(6)
_diffrn_ambient_pressure 100
_diffrn_ambient_temperature 298
_cod_data_source_file keatite.cif
_cod_data_source_block keatite
_cod_depositor_comments 'Releasing structure 3000625 into public domain as published material.'
_cod_original_cell_volume 478.6945
_cod_original_formula_sum 'Si O2'
_cod_database_code 3000625

loop_
_space_group_symop_id
_space_group_symop_operation_xyz
1 x,y,z
2 -x,-y,z+1/2
3 -y+1/2,x+1/2,z+1/4
4 y+1/2,-x+1/2,z+3/4
5 -x+1/2,y+1/2,-z+1/4
6 x+1/2,-y+1/2,-z+3/4
7 y,x,-z
8 -y,-x,-z+1/2

loop_
_atom_site_label
_atom_site_occupancy
_atom_site_fract_x
_atom_site_fract_y
_atom_site_fract_z
_atom_site_adp_type
_atom_site_U_iso_or_equiv
Si1 1.0 0.37981(13) 0.17423(15) 0.24666(16) Uiso 0.0105(3)
Si2 1.0 0.08514(15) 0.08514(15) 0.000000 Uiso 0.0150(5)
O1 1.0 0.3712(3) 0.0539(4) 0.4016(2) Uiso 0.0295(8)
O2 1.0 0.3833(4) 0.3782(4) 0.2942(2) Uiso 0.0263(6)
O3 1.0 0.2056(5) 0.1393(3) 0.1426(3) Uiso 0.0369(9)
